data_1520327
loop_
_publ_author_name
'Healey, Merinda'
'Best, Stephen'
'Goerigk, Lars'
'Ritchie, Chris'

_publ_section_title
;
 A Heteroaromatically Functionalized Hexamolybdate
;
_journal_issue 2
_journal_name_full Inorganics
_journal_page_first 82
_journal_paper_doi 10.3390/inorganics3020082
_journal_volume 3
_journal_year 2015
_chemical_formula_moiety 'C16 H36 N, C13 H12 Br Mo6 N O18 S'
_chemical_formula_sum 'C45 H84 Br Mo6 N3 O18 S'
_chemical_formula_weight 1642.76
_space_group_crystal_system monoclinic
_space_group_IT_number 14
_space_group_name_Hall '-P 2yn'
_space_group_name_H-M_alt 'P 1 21/n 1'
_symmetry_space_group_name_Hall '-P 2yn'
_symmetry_space_group_name_H-M 'P 1 21/n 1'
_atom_sites_solution_hydrogens geom
_atom_sites_solution_primary direct
_audit_creation_date 2015-03-19
_audit_creation_method
;
Olex2 1.2
(compiled 2015.01.26 svn.r3150 for OlexSys, GUI svn.r4998)
;
_cell_angle_alpha 90
_cell_angle_beta 98.8238(13)
_cell_angle_gamma 90
_cell_formula_units_Z 4
_cell_length_a 11.03023(16)
_cell_length_b 16.9232(2)
_cell_length_c 32.4507(5)
_cell_measurement_reflns_used 25171
_cell_measurement_temperature 130.01(10)
_cell_measurement_theta_max 76.9020
_cell_measurement_theta_min 4.8000
_cell_volume 5985.78(15)
_computing_cell_refinement
;
CrysAlisPro, Agilent Technologies,
Version 1.171.36.28 (release 01-02-2013 CrysAlis171 .NET)
(compiled Feb  1 2013,16:14:44)
;
_computing_data_collection
;
CrysAlisPro, Agilent Technologies,
Version 1.171.36.28 (release 01-02-2013 CrysAlis171 .NET)
(compiled Feb  1 2013,16:14:44)
;
_computing_data_reduction
;
CrysAlisPro, Agilent Technologies,
Version 1.171.36.28 (release 01-02-2013 CrysAlis171 .NET)
(compiled Feb  1 2013,16:14:44)
;
_computing_molecular_graphics 'Olex2 (Dolomanov et al., 2009)'
_computing_publication_material 'Olex2 (Dolomanov et al., 2009)'
_computing_structure_refinement 'ShelXL (Sheldrick, 2008)'
_computing_structure_solution 'ShelXT (Sheldrick, 2015)'
_diffrn_ambient_environment N~2~
_diffrn_ambient_temperature 130.01(10)
_diffrn_detector 'CCD plate'
_diffrn_detector_area_resol_mean 10.2273
_diffrn_detector_type Atlas
_diffrn_measured_fraction_theta_full 0.991
_diffrn_measured_fraction_theta_max 0.989
_diffrn_measurement_details
;
  1 omega  -16.00   33.00   1.0000    2.0700
omega____ theta____ kappa____ phi______ frames
    -      -40.8092   37.0000   60.0000 49

  2 omega   33.00   99.00   1.0000    2.0700
omega____ theta____ kappa____ phi______ frames
    -       40.8092   37.0000  120.0000 66

  3 omega   54.00   80.00   1.0000    8.2900
omega____ theta____ kappa____ phi______ frames
    -      113.0000   -6.0000   55.4954 26

  4 omega   77.00  129.00   1.0000    8.2900
omega____ theta____ kappa____ phi______ frames
    -      113.0000   15.0000   60.0000 52

  5 omega  148.00  174.00   1.0000    8.2900
omega____ theta____ kappa____ phi______ frames
    -      113.0000   -6.0000   55.4954 26

  6 omega  145.00  172.00   1.0000    8.2900
omega____ theta____ kappa____ phi______ frames
    -      113.0000  -15.0000    0.0000 27

  7 omega  147.00  173.00   1.0000    8.2900
omega____ theta____ kappa____ phi______ frames
    -      113.0000   30.0000  -90.0000 26

  8 omega  131.00  178.00   1.0000    8.2900
omega____ theta____ kappa____ phi______ frames
    -      113.0000   61.0000  -90.0000 47

  9 omega  146.00  178.00   1.0000    8.2900
omega____ theta____ kappa____ phi______ frames
    -      113.0000  111.0000 -180.0000 32

 10 omega  118.00  148.00   1.0000    8.2900
omega____ theta____ kappa____ phi______ frames
    -      113.0000  178.0000 -180.0000 30

 11 omega  119.00  145.00   1.0000    8.2900
omega____ theta____ kappa____ phi______ frames
    -      113.0000  178.0000 -150.0000 26

 12 omega  111.00  150.00   1.0000    8.2900
omega____ theta____ kappa____ phi______ frames
    -      113.0000  111.0000  -90.0000 39

 13 omega  109.00  137.00   1.0000    8.2900
omega____ theta____ kappa____ phi______ frames
    -      113.0000  111.0000 -180.0000 28

 14 omega   84.00  146.00   1.0000    8.2900
omega____ theta____ kappa____ phi______ frames
    -      113.0000   61.0000 -120.0000 62

 15 omega  120.00  149.00   1.0000    8.2900
omega____ theta____ kappa____ phi______ frames
    -      113.0000   15.0000  -90.0000 29

 16 omega  110.00  149.00   1.0000    8.2900
omega____ theta____ kappa____ phi______ frames
    -      113.0000  -15.0000 -150.0000 39

 17 omega  109.00  138.00   1.0000    8.2900
omega____ theta____ kappa____ phi______ frames
    -      113.0000  -61.0000  -60.0000 29

 18 omega  100.00  136.00   1.0000    8.2900
omega____ theta____ kappa____ phi______ frames
    -      113.0000  -76.0000  -72.5198 36

 19 omega   95.00  121.00   1.0000    8.2900
omega____ theta____ kappa____ phi______ frames
    -      113.0000  -61.0000 -150.0000 26

 20 omega   91.00  116.00   1.0000    8.2900
omega____ theta____ kappa____ phi______ frames
    -      113.0000 -111.0000 -150.0000 25

 21 omega   89.00  115.00   1.0000    8.2900
omega____ theta____ kappa____ phi______ frames
    -      113.0000 -111.0000 -120.0000 26

 22 omega   85.00  115.00   1.0000    8.2900
omega____ theta____ kappa____ phi______ frames
    -      113.0000 -111.0000 -180.0000 30

 23 omega   74.00  115.00   1.0000    8.2900
omega____ theta____ kappa____ phi______ frames
    -      113.0000 -111.0000  -90.0000 41

 24 omega   81.00  107.00   1.0000    8.2900
omega____ theta____ kappa____ phi______ frames
    -      113.0000  -82.0000  -95.9691 26

 25 omega   82.00  108.00   1.0000    8.2900
omega____ theta____ kappa____ phi______ frames
    -      113.0000  -61.0000  -60.0000 26

 26 omega   91.00  117.00   1.0000    8.2900
omega____ theta____ kappa____ phi______ frames
    -      113.0000  -77.0000    0.0000 26

 27 omega   90.00  116.00   1.0000    8.2900
omega____ theta____ kappa____ phi______ frames
    -      113.0000 -111.0000   30.0000 26

 28 omega  106.00  132.00   1.0000    8.2900
omega____ theta____ kappa____ phi______ frames
    -      113.0000  -86.0000   62.4933 26

 29 omega  103.00  128.00   1.0000    8.2900
omega____ theta____ kappa____ phi______ frames
    -      113.0000  -77.0000   60.0000 25

 30 omega   90.00  116.00   1.0000    8.2900
omega____ theta____ kappa____ phi______ frames
    -      113.0000 -111.0000  120.0000 26

 31 omega   85.00  115.00   1.0000    8.2900
omega____ theta____ kappa____ phi______ frames
    -      113.0000 -111.0000   60.0000 30

 32 omega   74.00  100.00   1.0000    8.2900
omega____ theta____ kappa____ phi______ frames
    -      113.0000  -63.0000   94.3951 26

 33 omega   65.00   92.00   1.0000    8.2900
omega____ theta____ kappa____ phi______ frames
    -      113.0000  -39.0000   41.9902 27

 34 omega   89.00  119.00   1.0000    8.2900
omega____ theta____ kappa____ phi______ frames
    -      113.0000  -61.0000   30.0000 30

 35 omega  108.00  147.00   1.0000    8.2900
omega____ theta____ kappa____ phi______ frames
    -      113.0000   -6.0000   55.4954 39

 36 omega   99.00  177.00   1.0000    8.2900
omega____ theta____ kappa____ phi______ frames
    -      113.0000   45.0000   60.0000 78

 37 omega  142.00  174.00   1.0000    8.2900
omega____ theta____ kappa____ phi______ frames
    -      113.0000   77.0000  120.0000 32

 38 omega  105.00  131.00   1.0000    8.2900
omega____ theta____ kappa____ phi______ frames
    -      113.0000  178.0000   30.0000 26

 39 omega  115.00  146.00   1.0000    8.2900
omega____ theta____ kappa____ phi______ frames
    -      113.0000  178.0000  -30.0000 31

 40 omega   91.00  118.00   1.0000    8.2900
omega____ theta____ kappa____ phi______ frames
    -      113.0000  178.0000  -60.0000 27

 41 omega   58.00   94.00   1.0000    8.2900
omega____ theta____ kappa____ phi______ frames
    -      113.0000  178.0000 -180.0000 36

 42 omega   89.00  114.00   1.0000    8.2900
omega____ theta____ kappa____ phi______ frames
    -      113.0000   77.0000  -90.0000 25

 43 omega   84.00  173.00   1.0000    8.2900
omega____ theta____ kappa____ phi______ frames
    -      113.0000   61.0000  -60.0000 89

 44 omega   83.00  127.00   1.0000    8.2900
omega____ theta____ kappa____ phi______ frames
    -      113.0000   30.0000   60.0000 44

 45 omega   61.00  114.00   1.0000    8.2900
omega____ theta____ kappa____ phi______ frames
    -      113.0000  -15.0000    0.0000 53

 46 omega   64.00   94.00   1.0000    8.2900
omega____ theta____ kappa____ phi______ frames
    -      113.0000  -86.0000   62.4933 30

 47 omega   69.00  110.00   1.0000    8.2900
omega____ theta____ kappa____ phi______ frames
    -      113.0000 -111.0000    0.0000 41

 48 omega   91.00  116.00   1.0000    8.2900
omega____ theta____ kappa____ phi______ frames
    -      113.0000 -111.0000  -30.0000 25

 49 omega   62.00  102.00   1.0000    8.2900
omega____ theta____ kappa____ phi______ frames
    -      113.0000  -94.0000  -30.0000 40

 50 omega   51.00   95.00   1.0000    8.2900
omega____ theta____ kappa____ phi______ frames
    -      113.0000  -51.0000  -28.4478 44

 51 omega   51.00   87.00   1.0000    8.2900
omega____ theta____ kappa____ phi______ frames
    -      113.0000  -45.0000   30.0000 36

 52 omega   57.00  104.00   1.0000    8.2900
omega____ theta____ kappa____ phi______ frames
    -      113.0000  -94.0000   90.0000 47

 53 omega   63.00  112.00   1.0000    8.2900
omega____ theta____ kappa____ phi______ frames
    -      113.0000 -111.0000  150.0000 49

 54 omega   50.00   76.00   1.0000    8.2900
omega____ theta____ kappa____ phi______ frames
    -      113.0000  -94.0000  150.0000 26

 55 omega   44.00   69.00   1.0000    8.2900
omega____ theta____ kappa____ phi______ frames
    -      113.0000  -63.0000   94.3951 25

 56 omega   35.00   79.00   1.0000    8.2900
omega____ theta____ kappa____ phi______ frames
    -      113.0000  -30.0000   30.0000 44

 57 omega   48.00   74.00   1.0000    8.2900
omega____ theta____ kappa____ phi______ frames
    -      113.0000  -45.0000  -60.0000 26

 58 omega   39.00   86.00   1.0000    8.2900
omega____ theta____ kappa____ phi______ frames
    -      113.0000  -45.0000 -120.0000 47

 59 omega   60.00   85.00   1.0000    8.2900
omega____ theta____ kappa____ phi______ frames
    -      113.0000  -30.0000 -150.0000 25

 60 omega   53.00  102.00   1.0000    8.2900
omega____ theta____ kappa____ phi______ frames
    -      113.0000   15.0000  -90.0000 49

 61 omega   45.00   84.00   1.0000    8.2900
omega____ theta____ kappa____ phi______ frames
    -      113.0000  -15.0000 -150.0000 39

 62 omega   38.00   63.00   1.0000    8.2900
omega____ theta____ kappa____ phi______ frames
    -      113.0000  -76.0000  -72.5198 25

 63 omega   45.00  103.00   1.0000    8.2900
omega____ theta____ kappa____ phi______ frames
    -      113.0000  -94.0000  -90.0000 58

 64 omega   50.00   96.00   1.0000    8.2900
omega____ theta____ kappa____ phi______ frames
    -      113.0000  -94.0000 -180.0000 46

 65 omega   44.00   78.00   1.0000    8.2900
omega____ theta____ kappa____ phi______ frames
    -      113.0000 -111.0000 -150.0000 34

 66 omega   47.00   73.00   1.0000    8.2900
omega____ theta____ kappa____ phi______ frames
    -      113.0000 -111.0000 -120.0000 26

 67 omega   42.00   68.00   1.0000    8.2900
omega____ theta____ kappa____ phi______ frames
    -      113.0000 -111.0000  -90.0000 26

 68 omega   37.00   97.00   1.0000    8.2900
omega____ theta____ kappa____ phi______ frames
    -      113.0000  -94.0000 -150.0000 60

 69 omega   44.00   69.00   1.0000    8.2900
omega____ theta____ kappa____ phi______ frames
    -      113.0000 -111.0000 -180.0000 25

 70 omega   35.00   97.00   1.0000    8.2900
omega____ theta____ kappa____ phi______ frames
    -      113.0000  -94.0000 -120.0000 62

 71 omega   39.00   98.00   1.0000    8.2900
omega____ theta____ kappa____ phi______ frames
    -      113.0000  -45.0000  -90.0000 59

 72 omega   39.00   90.00   1.0000    8.2900
omega____ theta____ kappa____ phi______ frames
    -      113.0000  -45.0000  -30.0000 51

 73 omega   46.00   76.00   1.0000    8.2900
omega____ theta____ kappa____ phi______ frames
    -      113.0000  -30.0000  -90.0000 30

 74 omega   29.00   82.00   1.0000    2.0700
omega____ theta____ kappa____ phi______ frames
    -       40.8092 -125.0000  -90.0000 53

 75 omega   44.00   75.00   1.0000    2.0700
omega____ theta____ kappa____ phi______ frames
    -       40.8092 -125.0000 -180.0000 31

 76 omega  -49.00   33.00   1.0000    2.0700
omega____ theta____ kappa____ phi______ frames
    -      -40.8092   37.0000 -150.0000 82

 77 omega  -57.00  -26.00   1.0000    2.0700
omega____ theta____ kappa____ phi______ frames
    -      -40.8092  -37.0000   60.0000 31

 78 omega -115.00 -103.00   1.0000    2.0700
omega____ theta____ kappa____ phi______ frames
    -      -40.8092  -57.0000  -90.0000 12
;
_diffrn_measurement_device 'four-circle diffractometer'
_diffrn_measurement_device_type 'SuperNova, Dual, Cu at zero, Atlas'
_diffrn_measurement_method '\w scans'
_diffrn_orient_matrix_UB_11 0.0312702000
_diffrn_orient_matrix_UB_12 -0.0716694000
_diffrn_orient_matrix_UB_13 -0.0256696000
_diffrn_orient_matrix_UB_21 0.1290431000
_diffrn_orient_matrix_UB_22 -0.0037428000
_diffrn_orient_matrix_UB_23 0.0260331000
_diffrn_orient_matrix_UB_31 -0.0485277000
_diffrn_orient_matrix_UB_32 -0.0559874000
_diffrn_orient_matrix_UB_33 0.0311656000
_diffrn_radiation_monochromator mirror
_diffrn_radiation_probe x-ray
_diffrn_radiation_type CuK\a
_diffrn_radiation_wavelength 1.54184
_diffrn_reflns_av_R_equivalents 0.0690
_diffrn_reflns_av_unetI/netI 0.0418
_diffrn_reflns_laue_measured_fraction_full 0.991
_diffrn_reflns_laue_measured_fraction_max 0.989
_diffrn_reflns_limit_h_max 13
_diffrn_reflns_limit_h_min -13
_diffrn_reflns_limit_k_max 20
_diffrn_reflns_limit_k_min -21
_diffrn_reflns_limit_l_max 41
_diffrn_reflns_limit_l_min -35
_diffrn_reflns_number 105913
_diffrn_reflns_point_group_measured_fraction_full 0.991
_diffrn_reflns_point_group_measured_fraction_max 0.989
_diffrn_reflns_theta_full 67.684
_diffrn_reflns_theta_max 77.284
_diffrn_reflns_theta_min 2.953
_diffrn_source 'sealed X-ray tube'
_diffrn_source_type 'SuperNova (Cu) X-ray Source'
_exptl_absorpt_coefficient_mu 11.658
_exptl_absorpt_correction_T_max 0.686
_exptl_absorpt_correction_T_min 0.229
_exptl_absorpt_correction_type analytical
_exptl_absorpt_process_details
;
CrysAlisPro, Agilent Technologies,
Version 1.171.36.28 (release 01-02-2013 CrysAlis171 .NET)
(compiled Feb  1 2013,16:14:44)
Analytical numeric absorption correction using a multifaceted crystal
            model based on expressions derived by R.C. Clark & J.S. Reid.
(Clark, R. C. & Reid, J. S. (1995). Acta Cryst. A51, 887-897)
;
_exptl_crystal_colour red
_exptl_crystal_density_diffrn 1.823
_exptl_crystal_description plate
_exptl_crystal_F_000 3288
_exptl_crystal_size_max 0.2905
_exptl_crystal_size_mid 0.1781
_exptl_crystal_size_min 0.0576
_refine_diff_density_max 3.864
_refine_diff_density_min -3.320
_refine_diff_density_rms 0.176
_refine_ls_extinction_method none
_refine_ls_goodness_of_fit_ref 1.131
_refine_ls_hydrogen_treatment constr
_refine_ls_matrix_type full
_refine_ls_number_parameters 504
_refine_ls_number_reflns 12538
_refine_ls_number_restraints 24
_refine_ls_restrained_S_all 1.140
_refine_ls_R_factor_all 0.0898
_refine_ls_R_factor_gt 0.0790
_refine_ls_shift/su_max 0.001
_refine_ls_shift/su_mean 0.000
_refine_ls_structure_factor_coef Fsqd
_refine_ls_weighting_details 'w=1/[\s^2^(Fo^2^)+(0.1435P)^2^+14.6971P] where P=(Fo^2^+2Fc^2^)/3'
_refine_ls_weighting_scheme calc
_refine_ls_wR_factor_gt 0.2332
_refine_ls_wR_factor_ref 0.2471
_reflns_Friedel_coverage 0.000
_reflns_number_gt 10120
_reflns_number_total 12538
_reflns_threshold_expression 'I > 2\s(I)'
_cod_data_source_file s1.cif
_cod_data_source_block mh1_178_2
_cod_original_cell_volume 5985.79(15)
_cod_database_code 1520327
_chemical_oxdiff_formula Mo6O18N3C45H84S1Br
_shelx_space_group_comment
;
The symmetry employed for this shelxl refinement is uniquely defined
by the following loop, which should always be used as a source of
symmetry information in preference to the above space-group names.
They are only intended as comments.
;
_reflns_odcompleteness_completeness 98.72
_reflns_odcompleteness_iscentric 1
_reflns_odcompleteness_theta 77.17
_olex2_refinement_description
;
1. Fixed Uiso
 At 1.2 times of:
  All C(H) groups, All C(H,H) groups
 At 1.5 times of:
  All C(H,H,H) groups
2. Shared sites
{C15, Br1}
{C14, Br2}
3. Restrained distances
 C32-C34
 1.5 with sigma of 0.02
 C33-C35
 1.5 with sigma of 0.02
 C32-C30
 1.5 with sigma of 0.02
 C30-C33
 1.5 with sigma of 0.02
 C13-C15
 1.5 with sigma of 0.02
 C12-C14
 1.5 with sigma of 0.02
 C9-C11
 1.35 with sigma of 0.02
 C12-C13
 1.35 with sigma of 0.02
 C10-C12
 1.41 with sigma of 0.02
 C11-C13
 1.41 with sigma of 0.02
 C9-S1
 1.7 with sigma of 0.02
 S1-C12
 1.7 with sigma of 0.02
 C9-S2
 1.7 with sigma of 0.02
 S2-C13
 1.7 with sigma of 0.02
 C29-C31
 1.5 with sigma of 0.02
 C30-C29
 1.5 with sigma of 0.02
 C26-C25
 1.5 with sigma of 0.02
 C26-C25
 1.53 with sigma of 0.02
 C30-C34
 2.5 with sigma of 0.04
 C35-C30
 2.5 with sigma of 0.04
 C10-S2
 2.55 with sigma of 0.04
 S1-C13
 2.55 with sigma of 0.04
 S1-C11
 2.55 with sigma of 0.04
 C12-S2
 2.55 with sigma of 0.04
4. Uiso/Uaniso restraints and constraints
Uiso(C15) = Uiso(Br1)
Uiso(C14) = Uiso(Br2)
Uiso(S2) = Uiso(S1)
Uiso(C33) = Uiso(C35) = Uiso(C32) = Uiso(C34)
Uiso(C11) = Uiso(C10)
5. Others
 Sof(C29)=Sof(H29A)=Sof(H29B)=Sof(C31)=Sof(H31A)=Sof(H31B)=Sof(C33)=Sof(H33A)=
 Sof(H33B)=Sof(C35)=Sof(H35A)=Sof(H35B)=Sof(H35C)=1-FVAR(1)
 Sof(C28)=Sof(H28A)=Sof(H28B)=Sof(C30)=Sof(H30A)=Sof(H30B)=Sof(C32)=Sof(H32A)=
 Sof(H32B)=Sof(C34)=Sof(H34A)=Sof(H34B)=Sof(H34C)=FVAR(1)
 Sof(C11)=Sof(H11)=Sof(C14)=Sof(H14A)=Sof(H14B)=Sof(H14C)=Sof(S1)=Sof(Br1)=1-
 FVAR(2)
 Sof(C10)=Sof(H10)=Sof(C15)=Sof(H15A)=Sof(H15B)=Sof(H15C)=Sof(S2)=Sof(Br2)=
 FVAR(2)
6.a Secondary CH2 refined with riding coordinates:
 C16(H16A,H16B), C17(H17A,H17B), C18(H18A,H18B), C20(H20A,H20B), C21(H21A,
 H21B), C22(H22A,H22B), C24(H24A,H24B), C25(H25A,H25B), C26(H26A,H26B),
 C28(H28A,H28B), C29(H29A,H29B), C30(H30A,H30B), C31(H31A,H31B), C32(H32A,H32B),
  C33(H33A,H33B)
6.b Aromatic/amide H refined with riding coordinates:
 C6(H6), C7(H7), C10(H10), C11(H11)
6.c Idealised Me refined as rotating group:
 C19(H19A,H19B,H19C), C23(H23A,H23B,H23C), C27(H27A,H27B,H27C), C34(H34A,H34B,
 H34C), C35(H35A,H35B,H35C), C4(H4A,H4B,H4C), C5(H5A,H5B,H5C), C14(H14A,H14B,
 H14C), C15(H15A,H15B,H15C)
;
_shelx_shelxl_version_number 2014/7
_olex2_date_sample_data_collection 2015-01-19
_olex2_submission_special_instructions 'No special instructions were received'

loop_
_space_group_symop_operation_xyz
'x, y, z'
'-x+1/2, y+1/2, -z+1/2'
'-x, -y, -z'
'x-1/2, -y-1/2, z-1/2'

loop_
_atom_site_label
_atom_site_type_symbol
_atom_site_fract_x
_atom_site_fract_y
_atom_site_fract_z
_atom_site_U_iso_or_equiv
_atom_site_adp_type
_atom_site_occupancy
_atom_site_site_symmetry_order
_atom_site_calc_flag
_atom_site_refinement_flags_posn
_atom_site_refinement_flags_occupancy
_atom_site_disorder_assembly
_atom_site_disorder_group
C16 C 1.0396(11) -1.3360(7) 0.7920(3) 0.080(3) Uani 1 1 d . . . .
H16A H 1.0830 -1.3404 0.8202 0.096 Uiso 1 1 calc R . . .
H16B H 0.9898 -1.2885 0.7904 0.096 Uiso 1 1 calc R . . .
C17 C 1.1332(14) -1.3281(10) 0.7619(4) 0.101(4) Uani 1 1 d . . . .
H17A H 1.1836 -1.3753 0.7636 0.121 Uiso 1 1 calc R . . .
H17B H 1.0898 -1.3243 0.7336 0.121 Uiso 1 1 calc R . . .
C18 C 1.2137(16) -1.2584(12) 0.7707(5) 0.115(5) Uani 1 1 d . . . .
H18A H 1.2519 -1.2589 0.7996 0.138 Uiso 1 1 calc R . . .
H18B H 1.1655 -1.2104 0.7657 0.138 Uiso 1 1 calc R . . .
C19 C 1.3135(19) -1.2599(15) 0.7421(5) 0.135(7) Uani 1 1 d . . . .
H19A H 1.2778 -1.2768 0.7146 0.202 Uiso 1 1 calc GR . . .
H19B H 1.3773 -1.2960 0.7533 0.202 Uiso 1 1 calc GR . . .
H19C H 1.3473 -1.2079 0.7406 0.202 Uiso 1 1 calc GR . . .
C20 C 0.8818(12) -1.3996(7) 0.7387(3) 0.078(3) Uani 1 1 d . . . .
H20A H 0.9374 -1.4021 0.7183 0.094 Uiso 1 1 calc R . . .
H20B H 0.8279 -1.4451 0.7343 0.094 Uiso 1 1 calc R . . .
C21 C 0.8057(11) -1.3260(6) 0.7311(3) 0.074(2) Uani 1 1 d . . . .
H21A H 0.7632 -1.3163 0.7546 0.088 Uiso 1 1 calc R . . .
H21B H 0.8586 -1.2812 0.7283 0.088 Uiso 1 1 calc R . . .
C22 C 0.7141(13) -1.3349(8) 0.6921(5) 0.095(4) Uani 1 1 d . . . .
H22A H 0.7575 -1.3435 0.6687 0.114 Uiso 1 1 calc R . . .
H22B H 0.6639 -1.3811 0.6948 0.114 Uiso 1 1 calc R . . .
C23 C 0.6323(16) -1.2642(10) 0.6833(5) 0.117(6) Uani 1 1 d . . . .
H23A H 0.5672 -1.2762 0.6610 0.175 Uiso 1 1 calc GR . . .
H23B H 0.6791 -1.2204 0.6754 0.175 Uiso 1 1 calc GR . . .
H23C H 0.5981 -1.2506 0.7078 0.175 Uiso 1 1 calc GR . . .
C24 C 0.8690(13) -1.4071(7) 0.8155(3) 0.084(3) Uani 1 1 d . . . .
H24A H 0.9140 -1.4229 0.8423 0.101 Uiso 1 1 calc R . . .
H24B H 0.8373 -1.3543 0.8185 0.101 Uiso 1 1 calc R . . .
C25 C 0.761(2) -1.4644(10) 0.8033(5) 0.126(7) Uani 1 1 d D . . .
H25A H 0.6989 -1.4389 0.7832 0.152 Uiso 1 1 calc R . . .
H25B H 0.7894 -1.5109 0.7902 0.152 Uiso 1 1 calc R . . .
C26 C 0.705(2) -1.4887(10) 0.8405(5) 0.126(6) Uani 1 1 d D . . .
H26A H 0.6855 -1.4417 0.8553 0.151 Uiso 1 1 calc R . . .
H26B H 0.7647 -1.5190 0.8591 0.151 Uiso 1 1 calc R . . .
C27 C 0.588(3) -1.5385(13) 0.8293(7) 0.160(10) Uani 1 1 d . . . .
H27A H 0.6039 -1.5824 0.8123 0.240 Uiso 1 1 calc GR . . .
H27B H 0.5238 -1.5064 0.8144 0.240 Uiso 1 1 calc GR . . .
H27C H 0.5618 -1.5578 0.8545 0.240 Uiso 1 1 calc GR . . .
C28 C 1.014(2) -1.4857(13) 0.7858(6) 0.075(5) Uiso 0.57(2) 1 d . P A 2
H28A H 1.0575 -1.4925 0.7622 0.089 Uiso 0.57(2) 1 calc R P A 2
H28B H 0.9484 -1.5242 0.7830 0.089 Uiso 0.57(2) 1 calc R P A 2
C29 C 1.055(2) -1.4747(14) 0.7833(6) 0.061(5) Uiso 0.43(2) 1 d D P A 1
H29A H 1.0103 -1.5240 0.7790 0.074 Uiso 0.43(2) 1 calc R P A 1
H29B H 1.0974 -1.4673 0.7595 0.074 Uiso 0.43(2) 1 calc R P A 1
C30 C 1.106(2) -1.5060(14) 0.8264(6) 0.088(6) Uiso 0.57(2) 1 d D P A 2
H30A H 1.1778 -1.4727 0.8281 0.106 Uiso 0.57(2) 1 calc R P A 2
H30B H 1.0667 -1.4957 0.8507 0.106 Uiso 0.57(2) 1 calc R P A 2
C31 C 1.151(3) -1.4839(17) 0.8213(7) 0.077(6) Uiso 0.43(2) 1 d D P A 1
H31A H 1.1158 -1.4729 0.8464 0.093 Uiso 0.43(2) 1 calc R P A 1
H31B H 1.2184 -1.4478 0.8202 0.093 Uiso 0.43(2) 1 calc R P A 1
C32 C 1.143(3) -1.5915(16) 0.8260(12) 0.141(7) Uiso 0.57(2) 1 d D P A 2
H32A H 1.0737 -1.6244 0.8299 0.169 Uiso 0.57(2) 1 calc R P A 2
H32B H 1.1654 -1.6041 0.7990 0.169 Uiso 0.57(2) 1 calc R P A 2
C33 C 1.196(3) -1.571(2) 0.8215(17) 0.141(7) Uiso 0.43(2) 1 d D P A 1
H33A H 1.1737 -1.6013 0.8444 0.169 Uiso 0.43(2) 1 calc R P A 1
H33B H 1.1703 -1.5974 0.7952 0.169 Uiso 0.43(2) 1 calc R P A 1
C34 C 1.248(3) -1.611(2) 0.8591(11) 0.141(7) Uiso 0.57(2) 1 d D P A 2
H34A H 1.2973 -1.5642 0.8658 0.211 Uiso 0.57(2) 1 calc GR P A 2
H34B H 1.2977 -1.6512 0.8492 0.211 Uiso 0.57(2) 1 calc GR P A 2
H34C H 1.2179 -1.6291 0.8835 0.211 Uiso 0.57(2) 1 calc GR P A 2
C35 C 1.327(3) -1.547(3) 0.8278(16) 0.141(7) Uiso 0.43(2) 1 d D P A 1
H35A H 1.3469 -1.5237 0.8027 0.211 Uiso 0.43(2) 1 calc GR P A 1
H35B H 1.3777 -1.5930 0.8347 0.211 Uiso 0.43(2) 1 calc GR P A 1
H35C H 1.3425 -1.5095 0.8502 0.211 Uiso 0.43(2) 1 calc GR P A 1
N2 N 0.9580(10) -1.4054(5) 0.7828(3) 0.077(2) Uani 1 1 d . . . .
C1 C 0.4479(8) -1.8198(5) 0.5785(2) 0.0565(17) Uani 1 1 d . . . .
C2 C 0.4716(9) -1.8939(6) 0.5614(3) 0.064(2) Uani 1 1 d . . . .
C3 C 0.3337(8) -1.8009(5) 0.5894(3) 0.0555(16) Uani 1 1 d . . . .
C4 C 0.5958(10) -1.9152(7) 0.5524(4) 0.078(3) Uani 1 1 d . . . .
H4A H 0.6218 -1.8769 0.5337 0.116 Uiso 1 1 calc GR . . .
H4B H 0.5930 -1.9665 0.5397 0.116 Uiso 1 1 calc GR . . .
H4C H 0.6528 -1.9158 0.5779 0.116 Uiso 1 1 calc GR . . .
C5 C 0.3143(9) -1.7207(5) 0.6075(3) 0.0634(19) Uani 1 1 d . . . .
H5A H 0.3728 -1.7128 0.6322 0.095 Uiso 1 1 calc GR . . .
H5B H 0.2327 -1.7176 0.6143 0.095 Uiso 1 1 calc GR . . .
H5C H 0.3249 -1.6806 0.5874 0.095 Uiso 1 1 calc GR . . .
C6 C 0.3746(8) -1.9472(5) 0.5555(3) 0.0593(18) Uani 1 1 d . . . .
H6 H 0.3886 -1.9968 0.5448 0.071 Uiso 1 1 calc R . . .
C7 C 0.2407(8) -1.8565(5) 0.5824(3) 0.0590(18) Uani 1 1 d . . . .
H7 H 0.1646 -1.8446 0.5898 0.071 Uiso 1 1 calc R . . .
C8 C 0.2581(8) -1.9308(6) 0.5644(3) 0.0616(19) Uani 1 1 d . . . .
C9 C 0.1604(8) -1.9892(5) 0.5564(3) 0.0639(19) Uani 1 1 d D . . .
C10 C 0.1508(16) -2.0600(11) 0.5377(6) 0.076(4) Uiso 0.580(4) 1 d D P B 1
H10 H 0.2213 -2.0804 0.5292 0.091 Uiso 0.580(4) 1 calc R P B 1
C11 C 0.0472(17) -1.9988(14) 0.5673(8) 0.076(4) Uiso 0.420(4) 1 d D P B 2
H11 H 0.0211 -1.9636 0.5861 0.091 Uiso 0.420(4) 1 calc R P B 2
C12 C 0.0419(9) -2.1070(7) 0.5297(4) 0.091(3) Uani 1 1 d D . . .
C13 C -0.0338(9) -2.0621(6) 0.5507(4) 0.078(3) Uani 1 1 d D . . .
C14 C 0.02155(19) -2.19369(13) 0.50443(6) 0.0817(6) Uiso 0.420(4) 1 d D P B 1
H14A H 0.0890 -2.2282 0.5141 0.123 Uiso 0.420(4) 1 calc GR P B 1
H14B H 0.0176 -2.1850 0.4750 0.123 Uiso 0.420(4) 1 calc GR P B 1
H14C H -0.0535 -2.2175 0.5097 0.123 Uiso 0.420(4) 1 calc GR P B 1
C15 C -0.1811(3) -2.0815(2) 0.55395(11) 0.1015(10) Uiso 0.580(4) 1 d D P B 1
H15A H -0.2329 -2.0555 0.5315 0.152 Uiso 0.580(4) 1 calc GR P B 1
H15B H -0.1999 -2.0625 0.5801 0.152 Uiso 0.580(4) 1 calc GR P B 1
H15C H -0.1948 -2.1375 0.5520 0.152 Uiso 0.580(4) 1 calc GR P B 1
N1 N 0.5430(7) -1.7683(5) 0.5854(2) 0.0616(16) Uani 1 1 d . . . .
O1 O 0.6428(5) -1.7033(3) 0.66329(18) 0.0546(12) Uani 1 1 d . . . .
O2 O 0.6054(5) -1.6030(4) 0.59766(18) 0.0591(13) Uani 1 1 d . . . .
O3 O 0.7573(6) -1.6937(4) 0.55732(18) 0.0621(14) Uani 1 1 d . . . .
O4 O 0.7911(5) -1.7934(3) 0.62347(18) 0.0573(12) Uani 1 1 d . . . .
O5 O 0.9648(6) -1.6342(5) 0.5251(2) 0.0720(17) Uani 1 1 d . . . .
O6 O 0.9812(6) -1.7296(4) 0.5957(2) 0.0667(15) Uani 1 1 d . . . .
O7 O 1.0248(6) -1.5728(4) 0.6061(2) 0.0636(14) Uani 1 1 d . . . .
O8 O 0.8011(6) -1.5437(4) 0.56758(17) 0.0638(14) Uani 1 1 d . . . .
O9 O 0.8317(4) -1.6395(3) 0.63292(15) 0.0491(11) Uani 1 1 d . . . .
O10 O 0.6481(6) -1.4374(4) 0.6022(2) 0.0655(14) Uani 1 1 d . . . .
O11 O 0.6886(5) -1.5461(3) 0.67160(17) 0.0535(11) Uani 1 1 d . . . .
O12 O 0.8793(5) -1.4865(3) 0.64465(18) 0.0553(12) Uani 1 1 d . . . .
O13 O 1.0234(7) -1.8391(5) 0.6661(3) 0.0799(19) Uani 1 1 d . . . .
O14 O 0.8670(5) -1.7339(4) 0.70049(18) 0.0563(12) Uani 1 1 d . . . .
O15 O 1.0583(5) -1.6712(4) 0.66989(19) 0.0609(14) Uani 1 1 d . . . .
O16 O 0.7062(6) -1.6385(4) 0.7435(2) 0.0613(13) Uani 1 1 d . . . .
O17 O 0.9122(5) -1.5840(4) 0.70893(17) 0.0543(12) Uani 1 1 d . . . .
O18 O 1.1180(6) -1.5087(5) 0.6871(2) 0.0683(16) Uani 1 1 d . . . .
S1 S 0.1851(6) -2.0745(4) 0.52753(19) 0.0673(7) Uiso 0.420(4) 1 d D P B 2
S2 S 0.0182(4) -1.9744(3) 0.57419(14) 0.0673(7) Uiso 0.580(4) 1 d D P B 1
Br1 Br -0.1811(3) -2.0815(2) 0.55395(11) 0.1015(10) Uiso 0.420(4) 1 d . P B 2
Br2 Br 0.02155(19) -2.19369(13) 0.50443(6) 0.0817(6) Uiso 0.580(4) 1 d . P B 1
Mo1 Mo 0.67121(6) -1.70854(4) 0.60411(2) 0.05531(19) Uani 1 1 d . . . .
Mo2 Mo 0.91294(6) -1.63972(5) 0.57116(2) 0.0597(2) Uani 1 1 d . . . .
Mo3 Mo 0.72771(6) -1.52153(4) 0.61340(2) 0.05378(18) Uani 1 1 d . . . .
Mo4 Mo 0.93928(7) -1.75602(4) 0.65380(2) 0.0606(2) Uani 1 1 d . . . .
Mo5 Mo 0.75390(6) -1.63777(4) 0.69663(2) 0.05054(18) Uani 1 1 d . . . .
Mo6 Mo 1.00001(5) -1.56599(4) 0.66449(2) 0.05301(18) Uani 1 1 d . . . .

loop_
_atom_site_aniso_label
_atom_site_aniso_U_11
_atom_site_aniso_U_22
_atom_site_aniso_U_33
_atom_site_aniso_U_23
_atom_site_aniso_U_13
_atom_site_aniso_U_12
C16 0.084(7) 0.084(7) 0.069(5) -0.018(5) 0.000(5) 0.010(5)
C17 0.096(9) 0.114(11) 0.093(8) -0.036(8) 0.010(7) -0.012(8)
C18 0.100(10) 0.148(15) 0.093(9) -0.023(9) 0.000(7) -0.031(10)
C19 0.129(15) 0.18(2) 0.093(10) -0.011(11) 0.017(9) -0.031(14)
C20 0.097(7) 0.076(6) 0.060(5) -0.014(4) 0.007(5) 0.008(5)
C21 0.082(6) 0.068(6) 0.070(5) -0.016(4) 0.011(5) 0.003(5)
C22 0.093(8) 0.069(6) 0.112(9) -0.027(6) -0.018(7) 0.003(6)
C23 0.114(11) 0.109(11) 0.115(10) -0.044(9) -0.022(9) 0.025(9)
C24 0.115(9) 0.076(6) 0.060(5) -0.013(5) 0.009(5) -0.007(6)
C25 0.167(18) 0.091(10) 0.131(13) -0.025(9) 0.055(12) -0.041(11)
C26 0.152(16) 0.086(9) 0.143(14) -0.036(10) 0.035(12) -0.030(10)
C27 0.21(3) 0.112(14) 0.164(18) -0.039(13) 0.054(18) -0.073(16)
N2 0.102(6) 0.064(5) 0.063(4) -0.015(4) 0.004(4) 0.006(4)
C1 0.058(4) 0.061(4) 0.048(4) 0.001(3) 0.002(3) -0.010(3)
C2 0.061(5) 0.076(6) 0.055(4) -0.015(4) 0.013(3) -0.010(4)
C3 0.058(4) 0.049(4) 0.057(4) -0.005(3) 0.002(3) -0.004(3)
C4 0.063(5) 0.089(7) 0.086(6) -0.027(5) 0.025(5) -0.008(5)
C5 0.065(5) 0.051(4) 0.071(5) -0.005(4) -0.001(4) 0.003(3)
C6 0.063(5) 0.058(4) 0.058(4) -0.015(3) 0.011(3) -0.003(3)
C7 0.055(4) 0.061(5) 0.059(4) -0.009(3) 0.004(3) 0.003(3)
C8 0.059(4) 0.061(5) 0.063(4) -0.012(4) 0.004(4) -0.007(4)
C9 0.060(5) 0.062(5) 0.071(5) -0.006(4) 0.013(4) -0.004(4)
C12 0.064(6) 0.102(9) 0.106(8) 0.018(7) 0.011(6) 0.007(6)
C13 0.073(6) 0.065(5) 0.091(7) -0.002(5) -0.004(5) 0.002(4)
N1 0.058(4) 0.065(4) 0.059(4) -0.007(3) -0.001(3) -0.013(3)
O1 0.050(3) 0.049(3) 0.066(3) 0.000(2) 0.013(2) -0.005(2)
O2 0.045(3) 0.066(3) 0.064(3) 0.001(3) -0.001(2) -0.007(2)
O3 0.055(3) 0.076(4) 0.054(3) -0.014(3) 0.007(2) -0.014(3)
O4 0.055(3) 0.053(3) 0.063(3) -0.008(2) 0.006(2) -0.001(2)
O5 0.066(4) 0.092(5) 0.061(3) -0.010(3) 0.020(3) -0.006(3)
O6 0.059(3) 0.078(4) 0.066(3) -0.020(3) 0.017(3) 0.003(3)
O7 0.051(3) 0.079(4) 0.064(3) -0.010(3) 0.019(2) -0.010(3)
O8 0.075(4) 0.066(3) 0.049(3) 0.007(2) 0.004(3) -0.007(3)
O9 0.043(2) 0.052(3) 0.052(3) -0.006(2) 0.005(2) -0.0011(19)
O10 0.069(4) 0.059(3) 0.069(3) 0.007(3) 0.010(3) 0.005(3)
O11 0.050(3) 0.051(3) 0.061(3) -0.004(2) 0.017(2) -0.005(2)
O12 0.055(3) 0.051(3) 0.061(3) -0.002(2) 0.013(2) -0.010(2)
O13 0.074(4) 0.065(4) 0.096(5) -0.008(4) 0.001(4) 0.018(3)
O14 0.057(3) 0.055(3) 0.058(3) 0.002(2) 0.010(2) 0.005(2)
O15 0.043(3) 0.077(4) 0.061(3) -0.012(3) 0.002(2) 0.004(2)
O16 0.066(3) 0.056(3) 0.065(3) 0.003(3) 0.019(3) -0.002(3)
O17 0.046(3) 0.063(3) 0.053(3) -0.009(2) 0.008(2) 0.000(2)
O18 0.052(3) 0.089(5) 0.063(3) -0.019(3) 0.007(2) -0.015(3)
Mo1 0.0503(3) 0.0566(4) 0.0579(3) -0.0058(3) 0.0044(3) -0.0092(2)
Mo2 0.0565(4) 0.0724(4) 0.0516(3) -0.0107(3) 0.0133(3) -0.0062(3)
Mo3 0.0512(3) 0.0531(3) 0.0566(3) 0.0026(2) 0.0069(2) -0.0004(2)
Mo4 0.0560(4) 0.0583(4) 0.0671(4) -0.0079(3) 0.0080(3) 0.0089(3)
Mo5 0.0499(3) 0.0480(3) 0.0553(3) -0.0012(2) 0.0132(2) -0.0029(2)
Mo6 0.0414(3) 0.0640(4) 0.0539(3) -0.0104(3) 0.0081(2) -0.0085(2)

loop_
_atom_type_symbol
_atom_type_description
_atom_type_scat_dispersion_real
_atom_type_scat_dispersion_imag
_atom_type_scat_source
N N 0.0311 0.0180 'International Tables Vol C Tables 4.2.6.8 and 6.1.1.4'
O O 0.0492 0.0322 'International Tables Vol C Tables 4.2.6.8 and 6.1.1.4'
Mo Mo -0.0483 2.7339 'International Tables Vol C Tables 4.2.6.8 and 6.1.1.4'
C C 0.0181 0.0091 'International Tables Vol C Tables 4.2.6.8 and 6.1.1.4'
Br Br -0.6763 1.2805 'International Tables Vol C Tables 4.2.6.8 and 6.1.1.4'
S S 0.3331 0.5567 'International Tables Vol C Tables 4.2.6.8 and 6.1.1.4'
H H 0.0000 0.0000 'International Tables Vol C Tables 4.2.6.8 and 6.1.1.4'

loop_
_exptl_crystal_face_index_h
_exptl_crystal_face_index_k
_exptl_crystal_face_index_l
_exptl_crystal_face_perp_dist
_exptl_oxdiff_crystal_face_indexfrac_h
_exptl_oxdiff_crystal_face_indexfrac_k
_exptl_oxdiff_crystal_face_indexfrac_l
_exptl_oxdiff_crystal_face_x
_exptl_oxdiff_crystal_face_y
_exptl_oxdiff_crystal_face_z
-3 5 18 0.0827 -2.5336 5.3459 17.7224 -0.9173 0.1144 0.3760
3 1 -20 0.0701 3.4724 0.9296 -19.7231 0.5482 -0.0688 -0.8352
0 -10 -7 0.0901 0.1668 -10.3708 -6.7081 0.9207 -0.1143 0.3635
-7 1 1 0.0050 -7.0834 1.0355 0.7363 -0.3146 -0.8988 0.3087
7 1 -4 0.0221 7.1562 0.5082 -3.9078 0.2877 0.8198 -0.4975
-5 -8 1 0.0697 -4.8804 -7.9769 0.6362 0.4028 -0.5834 0.7033
-3 -3 -17 0.0571 -2.8417 -2.8659 -16.9797 0.5524 -0.7980 -0.2308
5 8 -5 0.1209 4.7051 8.1398 -4.9970 -0.3080 0.4466 -0.8398
4 5 12 0.0815 3.9559 5.1327 12.4882 -0.5647 0.8164 -0.0901
0 -8 15 0.1459 -0.3065 -7.8248 14.7771 0.1719 0.3744 0.9135

loop_
_geom_angle_atom_site_label_1
_geom_angle_atom_site_label_2
_geom_angle_atom_site_label_3
_geom_angle
H16A C16 H16B 107.8
C17 C16 H16A 109.0
C17 C16 H16B 109.0
N2 C16 H16A 109.0
N2 C16 H16B 109.0
N2 C16 C17 113.0(9)
C16 C17 H17A 109.0
C16 C17 H17B 109.0
H17A C17 H17B 107.8
C18 C17 C16 113.0(12)
C18 C17 H17A 109.0
C18 C17 H17B 109.0
C17 C18 H18A 109.8
C17 C18 H18B 109.8
C17 C18 C19 109.5(15)
H18A C18 H18B 108.2
C19 C18 H18A 109.8
C19 C18 H18B 109.8
C18 C19 H19A 109.5
C18 C19 H19B 109.5
C18 C19 H19C 109.5
H19A C19 H19B 109.5
H19A C19 H19C 109.5
H19B C19 H19C 109.5
H20A C20 H20B 107.6
C21 C20 H20A 108.6
C21 C20 H20B 108.6
C21 C20 N2 114.6(8)
N2 C20 H20A 108.6
N2 C20 H20B 108.6
C20 C21 H21A 109.6
C20 C21 H21B 109.6
H21A C21 H21B 108.1
C22 C21 C20 110.2(9)
C22 C21 H21A 109.6
C22 C21 H21B 109.6
C21 C22 H22A 109.0
C21 C22 H22B 109.0
H22A C22 H22B 107.8
C23 C22 C21 112.9(10)
C23 C22 H22A 109.0
C23 C22 H22B 109.0
C22 C23 H23A 109.5
C22 C23 H23B 109.5
C22 C23 H23C 109.5
H23A C23 H23B 109.5
H23A C23 H23C 109.5
H23B C23 H23C 109.5
H24A C24 H24B 107.8
C25 C24 H24A 109.1
C25 C24 H24B 109.1
C25 C24 N2 112.5(9)
N2 C24 H24A 109.1
N2 C24 H24B 109.1
C24 C25 H25A 109.4
C24 C25 H25B 109.4
H25A C25 H25B 108.0
C26 C25 C24 111.4(14)
C26 C25 H25A 109.4
C26 C25 H25B 109.4
C25 C26 H26A 108.9
C25 C26 H26B 108.9
C25 C26 C27 113.3(16)
H26A C26 H26B 107.7
C27 C26 H26A 108.9
C27 C26 H26B 108.9
C26 C27 H27A 109.5
C26 C27 H27B 109.5
C26 C27 H27C 109.5
H27A C27 H27B 109.5
H27A C27 H27C 109.5
H27B C27 H27C 109.5
H28A C28 H28B 107.2
C30 C28 H28A 107.9
C30 C28 H28B 107.9
N2 C28 H28A 107.9
N2 C28 H28B 107.9
N2 C28 C30 117.5(17)
H29A C29 H29B 107.1
C31 C29 H29A 107.8
C31 C29 H29B 107.8
C31 C29 N2 118.1(18)
N2 C29 H29A 107.8
N2 C29 H29B 107.8
C28 C30 H30A 109.6
C28 C30 H30B 109.6
H30A C30 H30B 108.1
C32 C30 C28 110(2)
C32 C30 H30A 109.6
C32 C30 H30B 109.6
C29 C31 H31A 110.4
C29 C31 H31B 110.4
C29 C31 C33 107(3)
H31A C31 H31B 108.6
C33 C31 H31A 110.4
C33 C31 H31B 110.4
C30 C32 H32A 109.0
C30 C32 H32B 109.0
H32A C32 H32B 107.8
C34 C32 C30 113(2)
C34 C32 H32A 109.0
C34 C32 H32B 109.0
C31 C33 H33A 113.1
C31 C33 H33B 113.1
H33A C33 H33B 110.5
C35 C33 C31 93(3)
C35 C33 H33A 113.1
C35 C33 H33B 113.1
C32 C34 H34A 109.5
C32 C34 H34B 109.5
C32 C34 H34C 109.5
H34A C34 H34B 109.5
H34A C34 H34C 109.5
H34B C34 H34C 109.5
C33 C35 H35A 109.5
C33 C35 H35B 109.5
C33 C35 H35C 109.5
H35A C35 H35B 109.5
H35A C35 H35C 109.5
H35B C35 H35C 109.5
C16 N2 C20 111.2(9)
C16 N2 C24 107.8(8)
C16 N2 C28 118.4(14)
C16 N2 C29 101.2(13)
C20 N2 C24 108.8(9)
C20 N2 C29 109.0(9)
C24 N2 C29 118.5(12)
C28 N2 C20 106.3(10)
C28 N2 C24 103.9(13)
C3 C1 C2 122.1(8)
N1 C1 C2 116.8(8)
N1 C1 C3 121.1(8)
C1 C2 C4 121.6(8)
C6 C2 C1 116.5(8)
C6 C2 C4 121.9(9)
C1 C3 C5 119.5(8)
C7 C3 C1 118.5(8)
C7 C3 C5 122.0(8)
C2 C4 H4A 109.5
C2 C4 H4B 109.5
C2 C4 H4C 109.5
H4A C4 H4B 109.5
H4A C4 H4C 109.5
H4B C4 H4C 109.5
C3 C5 H5A 109.5
C3 C5 H5B 109.5
C3 C5 H5C 109.5
H5A C5 H5B 109.5
H5A C5 H5C 109.5
H5B C5 H5C 109.5
C2 C6 H6 118.0
C8 C6 C2 124.0(8)
C8 C6 H6 118.0
C3 C7 H7 119.0
C3 C7 C8 121.9(8)
C8 C7 H7 119.0
C6 C8 C7 117.0(8)
C6 C8 C9 120.7(8)
C7 C8 C9 122.3(8)
C8 C9 S1 118.7(7)
C8 C9 S2 121.0(7)
C10 C9 C8 133.9(10)
C10 C9 S2 105.2(10)
C11 C9 C8 136.0(11)
C11 C9 S1 105.2(11)
C9 C10 H10 117.1
C9 C10 C12 125.8(16)
C12 C10 H10 117.1
C9 C11 H11 118.9
C9 C11 C13 122.1(16)
C13 C11 H11 118.9
C10 C12 C14 128.3(11)
C13 C12 C10 99.1(12)
C13 C12 C14 132.5(8)
C13 C12 S1 118.9(9)
C11 C13 Br1 132.1(10)
C12 C13 C11 101.9(11)
C12 C13 C15 126.0(8)
C12 C13 S2 120.3(8)
C12 C13 Br1 126.0(8)
C15 C13 S2 113.6(6)
C12 C14 H14A 109.5
C12 C14 H14B 109.5
C12 C14 H14C 109.5
H14A C14 H14B 109.5
H14A C14 H14C 109.5
H14B C14 H14C 109.5
C13 C15 H15A 109.5
C13 C15 H15B 109.5
C13 C15 H15C 109.5
H15A C15 H15B 109.5
H15A C15 H15C 109.5
H15B C15 H15C 109.5
C1 N1 Mo1 169.1(7)
Mo5 O1 Mo1 113.4(3)
Mo1 O2 Mo3 113.3(3)
Mo1 O3 Mo2 113.9(3)
Mo4 O4 Mo1 113.8(3)
Mo2 O6 Mo4 116.4(3)
Mo2 O7 Mo6 115.8(3)
Mo3 O8 Mo2 117.1(3)
Mo1 O9 Mo2 91.39(18)
Mo1 O9 Mo3 90.52(18)
Mo1 O9 Mo4 90.86(19)
Mo1 O9 Mo5 90.13(18)
Mo1 O9 Mo6 179.0(3)
Mo2 O9 Mo3 90.32(18)
Mo2 O9 Mo4 90.16(17)
Mo2 O9 Mo5 178.5(2)
Mo2 O9 Mo6 89.60(17)
Mo3 O9 Mo4 178.5(2)
Mo3 O9 Mo5 89.86(17)
Mo4 O9 Mo5 89.62(18)
Mo6 O9 Mo3 89.29(18)
Mo6 O9 Mo4 89.31(17)
Mo6 O9 Mo5 88.88(17)
Mo5 O11 Mo3 117.0(3)
Mo3 O12 Mo6 117.6(3)
Mo4 O14 Mo5 116.5(3)
Mo6 O15 Mo4 117.4(3)
Mo6 O17 Mo5 117.9(3)
C12 S1 C9 91.3(6)
C13 S2 C9 89.2(5)
N1 Mo1 O1 96.9(3)
N1 Mo1 O2 103.0(3)
N1 Mo1 O3 105.6(3)
N1 Mo1 O4 98.8(3)
N1 Mo1 O9 174.8(3)
O1 Mo1 O9 78.6(2)
O2 Mo1 O1 87.2(2)
O2 Mo1 O3 91.0(3)
O2 Mo1 O4 157.7(2)
O2 Mo1 O9 79.6(2)
O3 Mo1 O1 157.3(2)
O3 Mo1 O4 87.6(3)
O3 Mo1 O9 78.7(2)
O4 Mo1 O1 85.6(2)
O4 Mo1 O9 78.3(2)
O3 Mo2 O8 81.7(3)
O3 Mo2 O9 75.8(2)
O5 Mo2 O3 103.3(3)
O5 Mo2 O6 105.1(3)
O5 Mo2 O7 102.6(3)
O5 Mo2 O8 101.0(3)
O5 Mo2 O9 175.7(3)
O6 Mo2 O3 90.0(3)
O6 Mo2 O7 92.8(3)
O6 Mo2 O8 153.8(3)
O6 Mo2 O9 79.2(2)
O7 Mo2 O3 152.2(2)
O7 Mo2 O8 83.8(3)
O7 Mo2 O9 77.6(2)
O8 Mo2 O9 74.7(2)
O2 Mo3 O9 75.9(2)
O2 Mo3 O11 82.1(2)
O8 Mo3 O2 90.9(3)
O8 Mo3 O9 77.7(2)
O8 Mo3 O11 152.6(3)
O8 Mo3 O12 92.0(3)
O10 Mo3 O2 103.1(3)
O10 Mo3 O8 106.2(3)
O10 Mo3 O9 176.1(3)
O10 Mo3 O11 101.2(3)
O10 Mo3 O12 103.7(3)
O11 Mo3 O9 74.9(2)
O12 Mo3 O2 151.1(3)
O12 Mo3 O9 76.6(2)
O12 Mo3 O11 82.2(2)
O4 Mo4 O6 83.9(3)
O4 Mo4 O9 76.8(2)
O4 Mo4 O15 151.3(3)
O6 Mo4 O9 74.2(2)
O13 Mo4 O4 104.1(3)
O13 Mo4 O6 101.7(4)
O13 Mo4 O9 175.8(3)
O13 Mo4 O14 105.3(4)
O13 Mo4 O15 102.9(3)
O14 Mo4 O4 92.7(3)
O14 Mo4 O6 152.8(3)
O14 Mo4 O9 78.7(2)
O14 Mo4 O15 89.3(3)
O15 Mo4 O6 81.4(3)
O15 Mo4 O9 75.5(2)
O1 Mo5 O9 77.3(2)
O1 Mo5 O14 84.4(2)
O1 Mo5 O17 151.6(2)
O11 Mo5 O1 93.8(3)
O11 Mo5 O9 78.2(2)
O11 Mo5 O14 152.9(2)
O11 Mo5 O17 88.6(3)
O14 Mo5 O9 75.1(2)
O16 Mo5 O1 104.5(3)
O16 Mo5 O9 176.7(3)
O16 Mo5 O11 104.4(3)
O16 Mo5 O14 102.2(3)
O16 Mo5 O17 102.2(3)
O17 Mo5 O9 75.6(2)
O17 Mo5 O14 80.8(3)
O7 Mo6 O9 76.4(2)
O12 Mo6 O7 84.8(3)
O12 Mo6 O9 76.4(2)
O15 Mo6 O7 86.5(3)
O15 Mo6 O9 77.0(2)
O15 Mo6 O12 153.2(2)
O17 Mo6 O7 153.7(2)
O17 Mo6 O9 77.4(2)
O17 Mo6 O12 87.6(2)
O17 Mo6 O15 89.1(3)
O18 Mo6 O7 103.9(3)
O18 Mo6 O9 177.3(3)
O18 Mo6 O12 101.0(3)
O18 Mo6 O15 105.7(3)
O18 Mo6 O17 102.3(3)

loop_
_geom_bond_atom_site_label_1
_geom_bond_atom_site_label_2
_geom_bond_distance
C16 H16A 0.9700
C16 H16B 0.9700
C16 C17 1.533(19)
C16 N2 1.482(16)
C17 H17A 0.9700
C17 H17B 0.9700
C17 C18 1.48(2)
C18 H18A 0.9700
C18 H18B 0.9700
C18 C19 1.54(2)
C19 H19A 0.9600
C19 H19B 0.9600
C19 H19C 0.9600
C20 H20A 0.9700
C20 H20B 0.9700
C20 C21 1.500(15)
C20 N2 1.548(13)
C21 H21A 0.9700
C21 H21B 0.9700
C21 C22 1.500(16)
C22 H22A 0.9700
C22 H22B 0.9700
C22 C23 1.50(2)
C23 H23A 0.9600
C23 H23B 0.9600
C23 H23C 0.9600
C24 H24A 0.9700
C24 H24B 0.9700
C24 C25 1.54(2)
C24 N2 1.552(16)
C25 H25A 0.9700
C25 H25B 0.9700
C25 C26 1.495(12)
C26 H26A 0.9700
C26 H26B 0.9700
C26 C27 1.54(3)
C27 H27A 0.9600
C27 H27B 0.9600
C27 H27C 0.9600
C28 H28A 0.9700
C28 H28B 0.9700
C28 C30 1.57(3)
C28 N2 1.49(2)
C29 H29A 0.9700
C29 H29B 0.9700
C29 C31 1.505(18)
C29 N2 1.59(2)
C30 H30A 0.9700
C30 H30B 0.9700
C30 C32 1.506(19)
C31 H31A 0.9700
C31 H31B 0.9700
C31 C33 1.55(4)
C32 H32A 0.9700
C32 H32B 0.9700
C32 C34 1.490(19)
C33 H33A 0.9700
C33 H33B 0.9700
C33 C35 1.488(19)
C34 H34A 0.9600
C34 H34B 0.9600
C34 H34C 0.9600
C35 H35A 0.9600
C35 H35B 0.9600
C35 H35C 0.9600
C1 C2 1.412(13)
C1 C3 1.396(13)
C1 N1 1.356(11)
C2 C4 1.488(13)
C2 C6 1.390(13)
C3 C5 1.507(12)
C3 C7 1.385(12)
C4 H4A 0.9600
C4 H4B 0.9600
C4 H4C 0.9600
C5 H5A 0.9600
C5 H5B 0.9600
C5 H5C 0.9600
C6 H6 0.9300
C6 C8 1.387(13)
C7 H7 0.9300
C7 C8 1.412(12)
C8 C9 1.455(12)
C9 C10 1.34(2)
C9 C11 1.360(16)
C9 S1 1.765(10)
C9 S2 1.771(9)
C10 H10 0.9300
C10 C12 1.432(16)
C11 H11 0.9300
C11 C13 1.445(16)
C12 C13 1.383(13)
C12 C14 1.679(11)
C12 S1 1.685(11)
C13 C15 1.676(10)
C13 S2 1.726(10)
C13 Br1 1.676(10)
C14 H14A 0.9600
C14 H14B 0.9600
C14 H14C 0.9600
C15 H15A 0.9600
C15 H15B 0.9600
C15 H15C 0.9600
N1 Mo1 1.768(7)
O1 Mo1 1.995(6)
O1 Mo5 1.870(6)
O2 Mo1 1.926(7)
O2 Mo3 1.942(6)
O3 Mo1 1.927(6)
O3 Mo2 1.936(6)
O4 Mo1 1.988(6)
O4 Mo4 1.883(6)
O5 Mo2 1.683(6)
O6 Mo2 1.825(8)
O6 Mo4 2.058(7)
O7 Mo2 1.914(6)
O7 Mo6 1.957(6)
O8 Mo2 2.032(7)
O8 Mo3 1.837(6)
O9 Mo1 2.205(5)
O9 Mo2 2.318(5)
O9 Mo3 2.341(5)
O9 Mo4 2.347(5)
O9 Mo5 2.357(5)
O9 Mo6 2.337(5)
O10 Mo3 1.684(6)
O11 Mo3 2.044(5)
O11 Mo5 1.845(6)
O12 Mo3 1.912(6)
O12 Mo6 1.932(6)
O13 Mo4 1.698(7)
O14 Mo4 1.855(6)
O14 Mo5 2.042(6)
O15 Mo4 1.960(6)
O15 Mo6 1.893(7)
O16 Mo5 1.683(6)
O17 Mo5 1.955(6)
O17 Mo6 1.882(6)
O18 Mo6 1.696(6)

loop_
_geom_torsion_atom_site_label_1
_geom_torsion_atom_site_label_2
_geom_torsion_atom_site_label_3
_geom_torsion_atom_site_label_4
_geom_torsion
C16 C17 C18 C19 174.0(15)
C17 C16 N2 C20 -61.3(14)
C17 C16 N2 C24 179.5(11)
C17 C16 N2 C28 62.1(16)
C17 C16 N2 C29 54.4(14)
C20 C21 C22 C23 178.3(14)
C21 C20 N2 C16 -56.5(13)
C21 C20 N2 C24 62.1(13)
C21 C20 N2 C28 173.4(14)
C21 C20 N2 C29 -167.3(14)
C24 C25 C26 C27 173.6(18)
C25 C24 N2 C16 166.5(13)
C25 C24 N2 C20 45.8(15)
C25 C24 N2 C28 -67.1(17)
C25 C24 N2 C29 -79.4(17)
C28 C30 C32 C34 168(3)
C29 C31 C33 C35 130(3)
C30 C28 N2 C16 50(2)
C30 C28 N2 C20 175.4(18)
C30 C28 N2 C24 -70(2)
C31 C29 N2 C16 55(2)
C31 C29 N2 C20 172(2)
C31 C29 N2 C24 -63(3)
N2 C16 C17 C18 179.4(13)
N2 C20 C21 C22 -166.4(12)
N2 C24 C25 C26 158.3(15)
N2 C28 C30 C32 174(2)
N2 C29 C31 C33 158(2)
C1 C2 C6 C8 1.4(14)
C1 C3 C7 C8 -0.6(13)
C1 N1 Mo1 O1 -30(4)
C1 N1 Mo1 O2 -119(4)
C1 N1 Mo1 O3 147(4)
C1 N1 Mo1 O4 57(4)
C2 C1 C3 C5 -179.9(8)
C2 C1 C3 C7 -1.1(13)
C2 C1 N1 Mo1 -95(4)
C2 C6 C8 C7 -3.0(14)
C2 C6 C8 C9 178.5(9)
C3 C1 C2 C4 -176.1(9)
C3 C1 C2 C6 0.7(13)
C3 C1 N1 Mo1 83(4)
C3 C7 C8 C6 2.5(14)
C3 C7 C8 C9 -179.0(9)
C4 C2 C6 C8 178.3(10)
C5 C3 C7 C8 178.2(8)
C6 C8 C9 C10 -7(2)
C6 C8 C9 C11 166(2)
C6 C8 C9 S1 -9.9(13)
C6 C8 C9 S2 171.2(8)
C7 C8 C9 C10 175.1(15)
C7 C8 C9 C11 -12(3)
C7 C8 C9 S1 171.6(8)
C7 C8 C9 S2 -7.2(14)
C8 C9 C10 C12 -174.7(14)
C8 C9 C11 C13 174.6(14)
C8 C9 S1 C12 -177.9(9)
C8 C9 S2 C13 177.9(9)
C9 C10 C12 C13 -7(2)
C9 C10 C12 C14 176.6(13)
C9 C11 C13 C12 8(3)
C9 C11 C13 Br1 -171.4(14)
C10 C9 S2 C13 -3.7(11)
C10 C12 C13 C15 178.8(12)
C10 C12 C13 S2 2.8(15)
C11 C9 S1 C12 4.9(15)
C12 C13 S2 C9 0.4(11)
C13 C12 S1 C9 -0.6(11)
C14 C12 C13 C15 -5(2)
C14 C12 C13 S2 179.2(9)
C15 C13 S2 C9 -176.1(7)
N1 C1 C2 C4 1.6(13)
N1 C1 C2 C6 178.4(8)
N1 C1 C3 C5 2.5(12)
N1 C1 C3 C7 -178.7(8)
S1 C9 C11 C13 -9(3)
S1 C12 C13 C11 -3.6(17)
S1 C12 C13 Br1 176.1(8)
S2 C9 C10 C12 7(2)
Mo1 O1 Mo5 O9 -6.4(3)
Mo1 O1 Mo5 O11 70.6(3)
Mo1 O1 Mo5 O14 -82.3(3)
Mo1 O1 Mo5 O16 176.5(3)
Mo1 O1 Mo5 O17 -23.5(7)
Mo1 O4 Mo4 O6 -79.1(3)
Mo1 O4 Mo4 O9 -4.0(3)
Mo1 O4 Mo4 O13 -179.7(4)
Mo1 O4 Mo4 O14 73.8(3)
Mo1 O4 Mo4 O15 -19.9(7)
Mo2 O8 Mo3 O2 -79.0(4)
Mo2 O8 Mo3 O9 -3.7(3)
Mo2 O8 Mo3 O10 177.1(4)
Mo2 O8 Mo3 O11 -4.6(8)
Mo2 O8 Mo3 O12 72.2(4)
Mo3 O11 Mo5 O1 -74.9(3)
Mo3 O11 Mo5 O9 1.2(3)
Mo3 O11 Mo5 O14 10.4(7)
Mo3 O11 Mo5 O16 179.1(3)
Mo3 O11 Mo5 O17 76.8(3)
Mo4 O6 Mo2 O3 -76.7(4)
Mo4 O6 Mo2 O5 179.5(4)
Mo4 O6 Mo2 O7 75.6(4)
Mo4 O6 Mo2 O8 -6.0(9)
Mo4 O6 Mo2 O9 -1.2(3)
Mo4 O15 Mo6 O7 -84.5(3)
Mo4 O15 Mo6 O9 -7.7(3)
Mo4 O15 Mo6 O12 -13.3(8)
Mo4 O15 Mo6 O17 69.6(3)
Mo4 O15 Mo6 O18 172.1(3)
Mo5 O14 Mo4 O4 -73.2(3)
Mo5 O14 Mo4 O6 8.7(8)
Mo5 O14 Mo4 O9 2.8(3)
Mo5 O14 Mo4 O13 -178.6(4)
Mo5 O14 Mo4 O15 78.2(3)
Mo5 O17 Mo6 O7 -1.4(8)
Mo5 O17 Mo6 O9 -4.6(3)
Mo5 O17 Mo6 O12 72.0(3)
Mo5 O17 Mo6 O15 -81.4(3)
Mo5 O17 Mo6 O18 172.7(4)
